data_2224664
loop_
_publ_author_name
'Li, Qiuhong'

_publ_section_title
;
 6,6'-Dimethoxy-2,2'-[pyridine-2,3-diylbis(nitrilomethylidyne)]diphenol
;
_journal_coeditor_code HG2604
_journal_issue 1
_journal_name_full 'Acta Crystallographica Section E'
_journal_page_first o70
_journal_paper_doi 10.1107/S160053680905020X
_journal_volume 66
_journal_year 2010
_chemical_formula_iupac 'C21 H19 N3 O4'
_chemical_formula_moiety 'C21 H19 N3 O4'
_chemical_formula_sum 'C21 H19 N3 O4'
_chemical_formula_weight 377.39
_chemical_name_systematic
;
6,6'-Dimethoxy-2,2'-[pyridine-2,3-diylbis(nitrilomethylidyne)]diphenol
;
_space_group_IT_number 14
_symmetry_cell_setting monoclinic
_symmetry_space_group_name_Hall '-P 2ybc'
_symmetry_space_group_name_H-M 'P 1 21/c 1'
_atom_sites_solution_hydrogens geom
_atom_sites_solution_primary direct
_atom_sites_solution_secondary difmap
_audit_creation_method SHELXL-97
_cell_angle_alpha 90.00
_cell_angle_beta 98.772(2)
_cell_angle_gamma 90.00
_cell_formula_units_Z 4
_cell_length_a 6.7006(9)
_cell_length_b 16.699(2)
_cell_length_c 17.490(2)
_cell_measurement_reflns_used 1473
_cell_measurement_temperature 293(2)
_cell_measurement_theta_max 22.141
_cell_measurement_theta_min 2.398
_cell_volume 1934.1(4)
_computing_cell_refinement 'SAINT-Plus (Bruker, 2001)'
_computing_data_collection 'APEX2 (Bruker, 2004)'
_computing_data_reduction 'SAINT-Plus (Bruker, 2001)'
_computing_molecular_graphics 'SHELXTL (Sheldrick, 2008b)'
_computing_publication_material 'SHELXTL (Sheldrick, 2008b)'
_computing_structure_refinement 'SHELXL97 (Sheldrick, 2008b)'
_computing_structure_solution 'SHELXS97 (Sheldrick, 2008b)'
_diffrn_ambient_temperature 293(2)
_diffrn_measured_fraction_theta_full 0.985
_diffrn_measured_fraction_theta_max 0.985
_diffrn_measurement_device_type 'Bruker APEXII CCD area-detector'
_diffrn_measurement_method '\f and \w scans'
_diffrn_radiation_monochromator graphite
_diffrn_radiation_source 'fine-focus sealed tube'
_diffrn_radiation_type MoK\a
_diffrn_radiation_wavelength 0.71073
_diffrn_reflns_av_R_equivalents 0.0385
_diffrn_reflns_av_sigmaI/netI 0.0472
_diffrn_reflns_limit_h_max 7
_diffrn_reflns_limit_h_min -7
_diffrn_reflns_limit_k_max 19
_diffrn_reflns_limit_k_min -16
_diffrn_reflns_limit_l_max 20
_diffrn_reflns_limit_l_min -18
_diffrn_reflns_number 9149
_diffrn_reflns_theta_full 24.85
_diffrn_reflns_theta_max 24.85
_diffrn_reflns_theta_min 1.70
_exptl_absorpt_coefficient_mu 0.091
_exptl_absorpt_correction_T_max 0.9828
_exptl_absorpt_correction_T_min 0.9775
_exptl_absorpt_correction_type multi-scan
_exptl_absorpt_process_details '(SADABS; Sheldrick, 2008a)'
_exptl_crystal_colour yellow
_exptl_crystal_density_diffrn 1.296
_exptl_crystal_density_method 'not measured'
_exptl_crystal_description needle
_exptl_crystal_F_000 792
_exptl_crystal_size_max 0.25
_exptl_crystal_size_mid 0.21
_exptl_crystal_size_min 0.19
_refine_diff_density_max 0.398
_refine_diff_density_min -0.443
_refine_ls_extinction_method none
_refine_ls_goodness_of_fit_ref 1.037
_refine_ls_hydrogen_treatment constr
_refine_ls_matrix_type full
_refine_ls_number_parameters 257
_refine_ls_number_reflns 3293
_refine_ls_number_restraints 0
_refine_ls_restrained_S_all 1.037
_refine_ls_R_factor_all 0.1044
_refine_ls_R_factor_gt 0.0598
_refine_ls_shift/su_max 0.001
_refine_ls_shift/su_mean 0.000
_refine_ls_structure_factor_coef Fsqd
_refine_ls_weighting_details 'calc w=1/[\s^2^(Fo^2^)+(0.0889P)^2^+0.4093P] where P=(Fo^2^+2Fc^2^)/3'
_refine_ls_weighting_scheme calc
_refine_ls_wR_factor_gt 0.1538
_refine_ls_wR_factor_ref 0.1840
_reflns_number_gt 1929
_reflns_number_total 3293
_reflns_threshold_expression I>2\s(I)
_cod_data_source_file hg2604.cif
_cod_data_source_block I
_cod_original_cell_volume 1934.2(5)
_cod_original_sg_symbol_H-M 'P 21/c'
_cod_database_code 2224664
_cod_database_fobs_code 2224664

loop_
_symmetry_equiv_pos_as_xyz
'x, y, z'
'-x, y+1/2, -z+1/2'
'-x, -y, -z'
'x, -y-1/2, z-1/2'

loop_
_atom_site_type_symbol
_atom_site_label
_atom_site_fract_x
_atom_site_fract_y
_atom_site_fract_z
_atom_site_U_iso_or_equiv
_atom_site_adp_type
_atom_site_calc_flag
_atom_site_refinement_flags
_atom_site_occupancy
_atom_site_disorder_assembly
_atom_site_disorder_group
O O1 0.0595(3) 0.84140(12) 0.30034(13) 0.0651(6) Uani d . 1 . .
H H1 0.0164 0.8097 0.3297 0.098 Uiso calc R 1 . .
O O2 0.1593(4) 0.95259(14) 0.20681(15) 0.0796(8) Uani d . 1 . .
O O3 0.2804(3) 0.84262(13) 0.49519(12) 0.0597(6) Uani d . 1 . .
H H3 0.1757 0.8164 0.4888 0.090 Uiso calc R 1 . .
O O4 0.6184(3) 0.91857(13) 0.53308(12) 0.0627(6) Uani d . 1 . .
N N1 -0.1950(4) 0.78816(15) 0.39342(14) 0.0500(6) Uani d . 1 . .
N N2 0.0306(4) 0.73504(13) 0.52610(15) 0.0521(6) Uani d . 1 . .
N N3 -0.4678(4) 0.69480(18) 0.41075(18) 0.0764(9) Uani d . 1 . .
C C1 -0.2765(5) 0.72718(19) 0.4364(2) 0.0616(9) Uani d . 1 . .
C C2 -0.1580(5) 0.69766(19) 0.5039(2) 0.0609(9) Uani d . 1 . .
C C3 -0.2348(6) 0.63538(19) 0.5445(2) 0.0692(10) Uani d . 1 . .
H H3A -0.1586 0.6151 0.5892 0.083 Uiso calc R 1 . .
C C4 -0.4230(5) 0.6040(2) 0.5184(2) 0.0695(10) Uani d . 1 . .
H H4 -0.4725 0.5626 0.5457 0.083 Uiso calc R 1 . .
C C5 -0.5373(6) 0.6328(2) 0.4533(2) 0.0688(10) Uani d . 1 . .
H H5 -0.6641 0.6108 0.4369 0.083 Uiso calc R 1 . .
C C6 -0.2355(4) 0.91289(17) 0.32671(16) 0.0498(7) Uani d . 1 . .
C C7 -0.0614(4) 0.90562(17) 0.29041(16) 0.0484(7) Uani d . 1 . .
C C8 -0.0096(5) 0.96657(19) 0.24156(17) 0.0546(8) Uani d . 1 . .
C C9 -0.1249(6) 1.0343(2) 0.2327(2) 0.0692(10) Uani d . 1 . .
H H9 -0.0909 1.0754 0.2012 0.083 Uiso calc R 1 . .
C C10 -0.2936(6) 1.0428(2) 0.2704(2) 0.0818(11) Uani d . 1 . .
H H10 -0.3687 1.0899 0.2644 0.098 Uiso calc R 1 . .
C C11 -0.3493(5) 0.9826(2) 0.3159(2) 0.0739(10) Uani d . 1 . .
H H11 -0.4636 0.9885 0.3397 0.089 Uiso calc R 1 . .
C C12 -0.3019(5) 0.84972(19) 0.37466(16) 0.0521(8) Uani d . 1 . .
H H12 -0.4259 0.8548 0.3919 0.062 Uiso calc R 1 . .
C C13 0.2168(7) 1.0121(3) 0.1557(3) 0.1097(16) Uani d . 1 . .
H H13A 0.1166 1.0151 0.1103 0.165 Uiso calc R 1 . .
H H13B 0.3447 0.9980 0.1411 0.165 Uiso calc R 1 . .
H H13C 0.2279 1.0631 0.1813 0.165 Uiso calc R 1 . .
C C14 0.3338(5) 0.76176(16) 0.61150(16) 0.0486(7) Uani d . 1 . .
C C15 0.3942(4) 0.82084(16) 0.56241(16) 0.0449(7) Uani d . 1 . .
C C16 0.5794(4) 0.86010(17) 0.58366(16) 0.0473(7) Uani d . 1 . .
C C17 0.7038(5) 0.8378(2) 0.65066(18) 0.0590(8) Uani d . 1 . .
H H17 0.8286 0.8626 0.6639 0.071 Uiso calc R 1 . .
C C18 0.6446(5) 0.7784(2) 0.69882(19) 0.0663(9) Uani d . 1 . .
H H18 0.7296 0.7642 0.7439 0.080 Uiso calc R 1 . .
C C19 0.4630(6) 0.74141(19) 0.68010(19) 0.0642(9) Uani d . 1 . .
H H19 0.4237 0.7024 0.7127 0.077 Uiso calc R 1 . .
C C20 0.1429(5) 0.72198(18) 0.59146(19) 0.0562(8) Uani d . 1 . .
H H20 0.0997 0.6862 0.6263 0.067 Uiso calc R 1 . .
C C21 0.8030(5) 0.9613(2) 0.5508(2) 0.0764(10) Uani d . 1 . .
H H21A 0.8104 0.9855 0.6010 0.115 Uiso calc R 1 . .
H H21B 0.8090 1.0022 0.5127 0.115 Uiso calc R 1 . .
H H21C 0.9142 0.9251 0.5508 0.115 Uiso calc R 1 . .

loop_
_atom_site_aniso_label
_atom_site_aniso_U_11
_atom_site_aniso_U_22
_atom_site_aniso_U_33
_atom_site_aniso_U_12
_atom_site_aniso_U_13
_atom_site_aniso_U_23
O1 0.0634(14) 0.0594(14) 0.0767(16) 0.0037(11) 0.0238(12) 0.0013(11)
O2 0.0888(18) 0.0737(16) 0.0857(17) -0.0129(13) 0.0431(15) 0.0000(13)
O3 0.0569(14) 0.0611(14) 0.0566(13) -0.0124(10) -0.0058(11) 0.0136(10)
O4 0.0603(14) 0.0705(14) 0.0561(13) -0.0203(11) 0.0054(10) 0.0077(11)
N1 0.0526(15) 0.0518(15) 0.0452(14) -0.0090(12) 0.0067(12) -0.0050(12)
N2 0.0538(16) 0.0436(13) 0.0595(17) -0.0028(11) 0.0103(13) 0.0042(12)
N3 0.077(2) 0.075(2) 0.079(2) -0.0199(16) 0.0192(17) -0.0153(16)
C1 0.064(2) 0.059(2) 0.065(2) -0.0197(17) 0.0220(18) -0.0158(17)
C2 0.065(2) 0.0572(19) 0.065(2) -0.0172(17) 0.0225(18) -0.0119(17)
C3 0.079(2) 0.0536(19) 0.078(2) -0.0128(17) 0.0222(19) 0.0057(17)
C4 0.073(2) 0.064(2) 0.075(3) -0.0230(19) 0.024(2) -0.0108(19)
C5 0.071(2) 0.066(2) 0.073(2) -0.0255(18) 0.021(2) -0.0150(19)
C6 0.0500(18) 0.0562(18) 0.0426(16) 0.0026(14) 0.0048(13) -0.0032(14)
C7 0.0541(18) 0.0462(17) 0.0439(17) -0.0047(14) 0.0048(14) -0.0100(14)
C8 0.0592(19) 0.0589(19) 0.0462(18) -0.0128(16) 0.0097(15) -0.0099(15)
C9 0.089(3) 0.060(2) 0.056(2) -0.0070(19) 0.0038(19) 0.0060(16)
C10 0.086(3) 0.070(2) 0.090(3) 0.019(2) 0.016(2) 0.015(2)
C11 0.070(2) 0.074(2) 0.081(3) 0.0126(19) 0.0208(19) 0.005(2)
C12 0.0511(18) 0.064(2) 0.0417(17) -0.0053(16) 0.0087(14) -0.0109(15)
C13 0.138(4) 0.103(3) 0.104(3) -0.029(3) 0.070(3) 0.011(3)
C14 0.0553(19) 0.0439(16) 0.0463(18) 0.0002(14) 0.0066(14) 0.0010(14)
C15 0.0475(17) 0.0463(16) 0.0398(16) 0.0043(13) 0.0035(13) 0.0029(13)
C16 0.0494(18) 0.0504(17) 0.0429(17) -0.0016(14) 0.0092(14) -0.0024(14)
C17 0.0512(19) 0.070(2) 0.054(2) 0.0026(16) 0.0015(15) -0.0093(16)
C18 0.073(2) 0.072(2) 0.0492(19) 0.0068(19) -0.0065(17) 0.0083(17)
C19 0.084(3) 0.0557(19) 0.051(2) 0.0035(18) 0.0050(18) 0.0115(16)
C20 0.071(2) 0.0481(17) 0.052(2) -0.0018(15) 0.0177(17) 0.0073(15)
C21 0.061(2) 0.080(2) 0.087(3) -0.0251(19) 0.0094(19) 0.002(2)

loop_
_atom_type_symbol
_atom_type_description
_atom_type_scat_dispersion_real
_atom_type_scat_dispersion_imag
_atom_type_scat_source
C C 0.0033 0.0016 'International Tables Vol C Tables 4.2.6.8 and 6.1.1.4'
H H 0.0000 0.0000 'International Tables Vol C Tables 4.2.6.8 and 6.1.1.4'
N N 0.0061 0.0033 'International Tables Vol C Tables 4.2.6.8 and 6.1.1.4'
O O 0.0106 0.0060 'International Tables Vol C Tables 4.2.6.8 and 6.1.1.4'

loop_
_geom_angle_atom_site_label_1
_geom_angle_atom_site_label_2
_geom_angle_atom_site_label_3
_geom_angle_site_symmetry_1
_geom_angle_site_symmetry_3
_geom_angle
_geom_angle_publ_flag
C7 O1 H1 . . 109.5 ?
C8 O2 C13 . . 118.3(3) ?
C15 O3 H3 . . 109.5 ?
C16 O4 C21 . . 117.5(2) ?
C12 N1 C1 . . 118.0(3) ?
C20 N2 C2 . . 123.2(3) ?
C5 N3 C1 . . 118.6(3) ?
N3 C1 C2 . . 120.3(3) ?
N3 C1 N1 . . 120.9(3) ?
C2 C1 N1 . . 118.7(3) ?
C3 C2 C1 . . 118.8(3) ?
C3 C2 N2 . . 124.9(3) ?
C1 C2 N2 . . 116.3(3) ?
C4 C3 C2 . . 120.2(4) ?
C4 C3 H3A . . 119.9 ?
C2 C3 H3A . . 119.9 ?
C5 C4 C3 . . 120.9(3) ?
C5 C4 H4 . . 119.5 ?
C3 C4 H4 . . 119.5 ?
C4 C5 N3 . . 121.1(3) ?
C4 C5 H5 . . 119.4 ?
N3 C5 H5 . . 119.4 ?
C11 C6 C7 . . 118.9(3) ?
C11 C6 C12 . . 118.4(3) ?
C7 C6 C12 . . 122.7(3) ?
O1 C7 C8 . . 117.2(3) ?
O1 C7 C6 . . 122.3(3) ?
C8 C7 C6 . . 120.5(3) ?
C9 C8 O2 . . 125.2(3) ?
C9 C8 C7 . . 118.7(3) ?
O2 C8 C7 . . 116.1(3) ?
C8 C9 C10 . . 120.9(3) ?
C8 C9 H9 . . 119.5 ?
C10 C9 H9 . . 119.5 ?
C11 C10 C9 . . 120.7(3) ?
C11 C10 H10 . . 119.6 ?
C9 C10 H10 . . 119.6 ?
C10 C11 C6 . . 120.1(3) ?
C10 C11 H11 . . 120.0 ?
C6 C11 H11 . . 120.0 ?
N1 C12 C6 . . 121.7(3) ?
N1 C12 H12 . . 119.1 ?
C6 C12 H12 . . 119.1 ?
O2 C13 H13A . . 109.5 ?
O2 C13 H13B . . 109.5 ?
H13A C13 H13B . . 109.5 ?
O2 C13 H13C . . 109.5 ?
H13A C13 H13C . . 109.5 ?
H13B C13 H13C . . 109.5 ?
C15 C14 C19 . . 119.5(3) ?
C15 C14 C20 . . 120.3(3) ?
C19 C14 C20 . . 120.3(3) ?
O3 C15 C16 . . 117.7(2) ?
O3 C15 C14 . . 122.9(3) ?
C16 C15 C14 . . 119.4(3) ?
O4 C16 C17 . . 126.2(3) ?
O4 C16 C15 . . 114.2(2) ?
C17 C16 C15 . . 119.6(3) ?
C16 C17 C18 . . 120.8(3) ?
C16 C17 H17 . . 119.6 ?
C18 C17 H17 . . 119.6 ?
C19 C18 C17 . . 120.3(3) ?
C19 C18 H18 . . 119.9 ?
C17 C18 H18 . . 119.9 ?
C18 C19 C14 . . 120.4(3) ?
C18 C19 H19 . . 119.8 ?
C14 C19 H19 . . 119.8 ?
N2 C20 C14 . . 121.1(3) ?
N2 C20 H20 . . 119.5 ?
C14 C20 H20 . . 119.5 ?
O4 C21 H21A . . 109.5 ?
O4 C21 H21B . . 109.5 ?
H21A C21 H21B . . 109.5 ?
O4 C21 H21C . . 109.5 ?
H21A C21 H21C . . 109.5 ?
H21B C21 H21C . . 109.5 ?

loop_
_geom_bond_atom_site_label_1
_geom_bond_atom_site_label_2
_geom_bond_site_symmetry_2
_geom_bond_distance
_geom_bond_publ_flag
O1 C7 . 1.340(3) ?
O1 H1 . 0.8200 ?
O2 C8 . 1.383(4) ?
O2 C13 . 1.428(4) ?
O3 C15 . 1.350(3) ?
O3 H3 . 0.8200 ?
O4 C16 . 1.369(3) ?
O4 C21 . 1.421(4) ?
N1 C12 . 1.267(4) ?
N1 C1 . 1.423(4) ?
N2 C20 . 1.288(4) ?
N2 C2 . 1.410(4) ?
N3 C5 . 1.397(4) ?
N3 C1 . 1.400(4) ?
C1 C2 . 1.408(5) ?
C2 C3 . 1.401(4) ?
C3 C4 . 1.377(5) ?
C3 H3A . 0.9300 ?
C4 C5 . 1.359(5) ?
C4 H4 . 0.9300 ?
C5 H5 . 0.9300 ?
C6 C11 . 1.389(4) ?
C6 C7 . 1.416(4) ?
C6 C12 . 1.459(4) ?
C7 C8 . 1.406(4) ?
C8 C9 . 1.366(5) ?
C9 C10 . 1.400(5) ?
C9 H9 . 0.9300 ?
C10 C11 . 1.369(5) ?
C10 H10 . 0.9300 ?
C11 H11 . 0.9300 ?
C12 H12 . 0.9300 ?
C13 H13A . 0.9600 ?
C13 H13B . 0.9600 ?
C13 H13C . 0.9600 ?
C14 C15 . 1.407(4) ?
C14 C19 . 1.410(4) ?
C14 C20 . 1.436(4) ?
C15 C16 . 1.402(4) ?
C16 C17 . 1.382(4) ?
C17 C18 . 1.397(4) ?
C17 H17 . 0.9300 ?
C18 C19 . 1.360(5) ?
C18 H18 . 0.9300 ?
C19 H19 . 0.9300 ?
C20 H20 . 0.9300 ?
C21 H21A . 0.9600 ?
C21 H21B . 0.9600 ?
C21 H21C . 0.9600 ?

loop_
_geom_hbond_atom_site_label_D
_geom_hbond_atom_site_label_H
_geom_hbond_atom_site_label_A
_geom_hbond_site_symmetry_A
_geom_hbond_distance_DH
_geom_hbond_distance_HA
_geom_hbond_distance_DA
_geom_hbond_angle_DHA
O1 H1 N1 . 0.82 1.96 2.683(3) 145.8
O3 H3 N2 . 0.82 1.85 2.568(3) 146.1

loop_
_cod_related_entry_id
_cod_related_entry_database
_cod_related_entry_code
1 ChemSpider 24743965
